data_1008831
loop_
_publ_author_name
'Wilhelmi, K A'
'Lagervall, E'
'Muller, O'

_publ_section_title 'On the crystal structure of Nd4 Re2 O11'
_journal_coden_ASTM ACSAA4
_journal_name_full
;
Acta Chemica Scandinavica (1-27,1973-42,1988)
;
_journal_page_first 3406
_journal_page_last 3408
_journal_paper_doi 10.3891/acta.chem.scand.24-3406
_journal_volume 24
_journal_year 1970
_chemical_formula_structural 'Nd4 Re2 O11'
_chemical_formula_sum 'Nd4 O11 Re2'
_chemical_name_systematic 'Neodymium rhenium oxide (4/2/11)'
_space_group_IT_number 86
_symmetry_cell_setting tetragonal
_symmetry_space_group_name_Hall '-P 4bc'
_symmetry_space_group_name_H-M 'P 42/n :2'
_cell_angle_alpha 90
_cell_angle_beta 90
_cell_angle_gamma 90
_cell_formula_units_Z 4
_cell_length_a 12.676(2)
_cell_length_b 12.676(2)
_cell_length_c 5.601(1)
_cell_volume 900.0
_exptl_crystal_density_meas 8.14
_refine_ls_R_factor_all 0.026
_cod_original_sg_symbol_H-M 'P 42/n Z'
_cod_database_code 1008831

loop_
_symmetry_equiv_pos_as_xyz
x,y,z
1/2-x,1/2-y,z
-y,1/2+x,1/2+z
1/2+y,-x,1/2+z
-x,-y,-z
1/2+x,1/2+y,-z
y,1/2-x,1/2-z
1/2-y,x,1/2-z

loop_
_atom_site_label
_atom_site_type_symbol
_atom_site_symmetry_multiplicity
_atom_site_Wyckoff_symbol
_atom_site_fract_x
_atom_site_fract_y
_atom_site_fract_z
_atom_site_occupancy
_atom_site_attached_hydrogens
_atom_site_calc_flag
Nd1 Nd3+ 8 g 0.1840(1) 0.1182(1) 0.9979(2) 1. 0 d
Nd2 Nd3+ 8 g 0.1107(1) 0.8064(1) 0.1030(2) 1. 0 d
Re1 Re5+ 8 g 0.0247(1) 0.9130(1) 0.5707(1) 1. 0 d
O1 O2- 8 g 0.0301(10) 0.1938(9) 0.2009(21) 1. 0 d
O2 O2- 8 g 0.0013(9) 0.4086(9) 0.1937(22) 1. 0 d
O3 O2- 8 g 0.0415(10) 0.6291(9) 0.2905(22) 1. 0 d
O4 O2- 8 g 0.1484(10) 0.8032(11) 0.4943(26) 1. 0 d
O5 O2- 8 g 0.4559(10) 0.340(1) 0.6868(24) 1. 0 d
O6 O2- 2 a 0.25 0.25 0.25 1. 0 d
O7 O2- 2 b 0.25 0.25 0.75 1. 0 d

loop_
_atom_type_symbol
_atom_type_oxidation_number
Nd3+ 3.000
Re5+ 5.000
O2- -2.000
